data_7125483
loop_
_publ_author_name
'Bigoli, F.'
'Chen, C. T.'
'Wu, W. C.'
'Deplano, P.'
'Mercuri, M. L.'
'Pellinghelli, M. A.'
'Pilia, L.'
'Pintus, G.'
'Serpe, A.'
'Trogu, E. F.'

_publ_section_title
;
 [Ni(R2pipdt)2](BF4)2 (R2pipdt =
 1,4-disubstituted-piperazine-3,2-dithione) as useful precursors of
 mixed-ligand dithiolenes of interest for non-linear optics.
;
_journal_issue 21
_journal_name_full 'Chemical communications (Cambridge, England)'
_journal_page_first 2246
_journal_page_last 2247
_journal_paper_doi 10.1039/b106064n
_journal_year 2001
_chemical_formula_moiety '[Ni(C6H10N2S2)2](BF4)2'
_chemical_formula_sum 'C12 H20 B2 F8 N4 Ni S4'
_chemical_formula_weight 580.89
_space_group_IT_number 70
_space_group_name_Hall '-F 2uv 2vw'
_space_group_name_H-M_alt 'F d d d :2'
_symmetry_cell_setting orthorhombic
_symmetry_space_group_name_H-M 'F d d d :2'
_atom_sites_solution_hydrogens geom
_atom_sites_solution_primary direct
_atom_sites_solution_secondary difmap
_audit_creation_method SHELXL-97
_cell_angle_alpha 90.00
_cell_angle_beta 90.00
_cell_angle_gamma 90.00
_cell_formula_units_Z 8
_cell_length_a 16.646(6)
_cell_length_b 18.189(6)
_cell_length_c 14.887(6)
_cell_measurement_reflns_used 27
_cell_measurement_temperature 293(2)
_cell_measurement_theta_max 17
_cell_measurement_theta_min 9
_cell_volume 4507(3)
_computing_cell_refinement 'local programs'
_computing_data_collection 'Siemens AED local upgrade'
_computing_data_reduction 'local programs'
_computing_molecular_graphics ZORTEP
_computing_structure_refinement 'SHELXL-97 (Sheldrick, 1997)'
_computing_structure_solution 'SHELXS-97 (Sheldrick, 1990)'
_diffrn_ambient_temperature 293(2)
_diffrn_measured_fraction_theta_full 0.988
_diffrn_measured_fraction_theta_max 0.988
_diffrn_measurement_device_type 'Siemens AED diffractometer'
_diffrn_measurement_method \q/2\q
_diffrn_radiation_monochromator graphite
_diffrn_radiation_source 'fine-focus sealed tube'
_diffrn_radiation_type MoK\a
_diffrn_radiation_wavelength 0.71073
_diffrn_reflns_av_R_equivalents 0.0000
_diffrn_reflns_av_sigmaI/netI 0.1024
_diffrn_reflns_limit_h_max 19
_diffrn_reflns_limit_h_min -12
_diffrn_reflns_limit_k_max 19
_diffrn_reflns_limit_k_min -21
_diffrn_reflns_limit_l_max 17
_diffrn_reflns_limit_l_min -7
_diffrn_reflns_number 994
_diffrn_reflns_theta_full 25.07
_diffrn_reflns_theta_max 25.07
_diffrn_reflns_theta_min 3.32
_diffrn_standards_decay_% none
_diffrn_standards_interval_count 100
_diffrn_standards_number 1
_exptl_absorpt_coefficient_mu 1.305
_exptl_absorpt_correction_type none
_exptl_crystal_colour blue
_exptl_crystal_density_diffrn 1.712
_exptl_crystal_density_method 'not measured'
_exptl_crystal_description 'irregular octahedron'
_exptl_crystal_F_000 2352
_exptl_crystal_size_max 0.20
_exptl_crystal_size_mid 0.18
_exptl_crystal_size_min 0.17
_refine_diff_density_max 0.824
_refine_diff_density_min -0.647
_refine_diff_density_rms 0.116
_refine_ls_extinction_coef 0.00013(11)
_refine_ls_extinction_expression Fc^*^==kFc[1+0.001xFc^2^\l^3^/sin(2\q)]^-1/4^
_refine_ls_extinction_method SHELXL
_refine_ls_goodness_of_fit_ref 0.766
_refine_ls_hydrogen_treatment mixed
_refine_ls_matrix_type full
_refine_ls_number_parameters 68
_refine_ls_number_reflns 994
_refine_ls_number_restraints 0
_refine_ls_restrained_S_all 0.766
_refine_ls_R_factor_all 0.1554
_refine_ls_R_factor_gt 0.0750
_refine_ls_shift/su_max 0.001
_refine_ls_shift/su_mean 0.000
_refine_ls_structure_factor_coef Fsqd
_refine_ls_weighting_details 'calc w==1/[\s^2^(Fo^2^)+(0.1580P)^2^+0.0000P] where P==(Fo^2^+2Fc^2^)/3'
_refine_ls_weighting_scheme calc
_refine_ls_wR_factor_gt 0.2019
_refine_ls_wR_factor_ref 0.2316
_reflns_number_gt 326
_reflns_number_total 994
_reflns_threshold_expression >2sigma(I)
_cod_data_source_file b106064n.txt
_cod_data_source_block 1
_cod_depositor_comments
;
The following automatic conversions were performed:

data name '_atom_site_symetry_multiplicity' was replaced with
'_atom_site_symmetry_multiplicity' as specified in the replacement
file
'/home/saulius/struct/COD-crude-data/automatic-downloads/DataCite-retrospective/RSC/depositions/lib/lists/replacement-tags.lst'.

Automatic conversion script
Id: cif_correct_tags 6909 2019-04-08 15:41:33Z antanas 
;
_cod_original_sg_symbol_H-M 'Fddd (no. 70)'
_cod_database_code 7125483

loop_
_symmetry_equiv_pos_as_xyz
'x, y, z'
'-x+1/4, -y+1/4, z'
'x, -y+1/4, -z+1/4'
'-x+1/4, y, -z+1/4'
'x, y+1/2, z+1/2'
'-x+1/4, -y+3/4, z+1/2'
'x, -y+3/4, -z+3/4'
'-x+1/4, y+1/2, -z+3/4'
'x+1/2, y, z+1/2'
'-x+3/4, -y+1/4, z+1/2'
'x+1/2, -y+1/4, -z+3/4'
'-x+3/4, y, -z+3/4'
'x+1/2, y+1/2, z'
'-x+3/4, -y+3/4, z'
'x+1/2, -y+3/4, -z+1/4'
'-x+3/4, y+1/2, -z+1/4'
'-x, -y, -z'
'x-1/4, y-1/4, -z'
'-x, y-1/4, z-1/4'
'x-1/4, -y, z-1/4'
'-x, -y+1/2, -z+1/2'
'x-1/4, y+1/4, -z+1/2'
'-x, y+1/4, z+1/4'
'x-1/4, -y+1/2, z+1/4'
'-x+1/2, -y, -z+1/2'
'x+1/4, y-1/4, -z+1/2'
'-x+1/2, y-1/4, z+1/4'
'x+1/4, -y, z+1/4'
'-x+1/2, -y+1/2, -z'
'x+1/4, y+1/4, -z'
'-x+1/2, y+1/4, z-1/4'
'x+1/4, -y+1/2, z-1/4'

loop_
_atom_site_label
_atom_site_type_symbol
_atom_site_fract_x
_atom_site_fract_y
_atom_site_fract_z
_atom_site_U_iso_or_equiv
_atom_site_adp_type
_atom_site_occupancy
_atom_site_symmetry_multiplicity
_atom_site_calc_flag
_atom_site_refinement_flags
Ni Ni 0.1250 0.1250 0.1250 0.0635(9) Uani 1 4 d S
S S 0.03497(13) 0.21039(12) 0.12147(18) 0.0704(9) Uani 1 1 d .
N N -0.1214(5) 0.2017(4) 0.1314(5) 0.0662(18) Uani 1 1 d .
C1 C -0.0537(4) 0.1656(5) 0.1265(6) 0.058(2) Uani 1 1 d .
C2 C -0.1984(5) 0.1610(5) 0.1442(9) 0.098(4) Uani 1 1 d .
H2A H -0.2092 0.1570 0.2080 0.53(2) Uiso 1 1 calc R
H2B H -0.2416 0.1893 0.1175 0.53(2) Uiso 1 1 calc R
C3 C -0.1257(5) 0.2818(5) 0.1320(7) 0.077(3) Uani 1 1 d .
H3A H -0.1748 0.2971 0.1602 0.16(3) Uiso 1 1 calc R
H3B H -0.1244 0.2998 0.0714 0.16(3) Uiso 1 1 calc R
H3C H -0.0809 0.3013 0.1647 0.16(3) Uiso 1 1 calc R
B B 0.1250 0.8153(9) 0.1250 0.072(4) Uiso 1 2 d S
F1 F 0.0729(5) 0.8543(5) 0.0760(6) 0.155(3) Uiso 1 1 d .
F2A F 0.1833(10) 0.7999(9) 0.0612(9) 0.127(7) Uiso 0.53(2) 1 d P
F2B F 0.1406(10) 0.7508(11) 0.0754(10) 0.129(8) Uiso 0.47(2) 1 d P

loop_
_atom_site_aniso_label
_atom_site_aniso_U_11
_atom_site_aniso_U_22
_atom_site_aniso_U_33
_atom_site_aniso_U_23
_atom_site_aniso_U_13
_atom_site_aniso_U_12
Ni 0.0571(15) 0.0612(14) 0.0721(16) 0.000 0.000 0.000
S 0.0581(15) 0.0606(14) 0.0925(19) 0.0056(14) -0.0065(14) -0.0008(9)
N 0.065(4) 0.060(4) 0.073(4) 0.005(4) 0.001(7) 0.007(4)
C1 0.042(5) 0.090(5) 0.042(4) 0.007(6) -0.002(5) -0.001(4)
C2 0.051(6) 0.070(5) 0.173(13) 0.010(8) 0.021(7) 0.004(5)
C3 0.070(5) 0.075(6) 0.087(6) -0.007(5) -0.004(8) 0.018(5)

loop_
_atom_type_symbol
_atom_type_description
_atom_type_scat_dispersion_real
_atom_type_scat_dispersion_imag
_atom_type_scat_source
C C 0.0033 0.0016 'International Tables Vol C Tables 4.2.6.8 and 6.1.1.4'
H H 0.0000 0.0000 'International Tables Vol C Tables 4.2.6.8 and 6.1.1.4'
B B 0.0013 0.0007 'International Tables Vol C Tables 4.2.6.8 and 6.1.1.4'
F F 0.0171 0.0103 'International Tables Vol C Tables 4.2.6.8 and 6.1.1.4'
N N 0.0061 0.0033 'International Tables Vol C Tables 4.2.6.8 and 6.1.1.4'
Ni Ni 0.3393 1.1124 'International Tables Vol C Tables 4.2.6.8 and 6.1.1.4'
S S 0.1246 0.1234 'International Tables Vol C Tables 4.2.6.8 and 6.1.1.4'

loop_
_geom_angle_atom_site_label_1
_geom_angle_atom_site_label_2
_geom_angle_atom_site_label_3
_geom_angle
_geom_angle_site_symmetry_1
_geom_angle_site_symmetry_3
S Ni S 87.98(12) . 4
S Ni S 177.21(14) . 2
S Ni S 92.09(12) 4 2
S Ni S 92.08(12) . 3
S Ni S 177.21(14) 4 3
S Ni S 87.98(12) 2 3
C1 S Ni 105.0(3) . .
C1 N C3 123.0(8) . .
C1 N C2 120.0(7) . .
C3 N C2 116.8(8) . .
N C1 C1 120.3(5) . 3
N C1 S 120.9(7) . .
C1 C1 S 118.8(3) 3 .
C2 C2 N 113.8(7) 3 .
C2 C2 H2A 108.8 3 .
N C2 H2A 108.8 . .
C2 C2 H2B 108.8 3 .
N C2 H2B 108.8 . .
H2A C2 H2B 107.7 . .
N C3 H3A 109.5 . .
N C3 H3B 109.5 . .
H3A C3 H3B 109.5 . .
N C3 H3C 109.5 . .
H3A C3 H3C 109.5 . .
H3B C3 H3C 109.5 . .
F1 B F1 115.9(14) 4 .
F1 B F2A 100.8(7) 4 4
F1 B F2A 91.5(8) . 4
F1 B F2A 91.5(8) 4 .
F1 B F2A 100.8(7) . .
F2A B F2A 156.8(18) 4 .
F1 B F2B 106.0(8) 4 4
F1 B F2B 127.4(9) . 4
F2A B F2B 49.1(7) 4 4
F2A B F2B 108.7(15) . 4
F1 B F2B 127.4(9) 4 .
F1 B F2B 106.0(8) . .
F2A B F2B 108.7(15) 4 .
F2A B F2B 49.1(7) . .
F2B B F2B 67.5(16) 4 .
F2B F2A B 66.5(12) . .
F2A F2B B 64.4(12) . .
F2A F2B F2B 112.0(13) . 4
B F2B F2B 56.3(8) . 4

loop_
_geom_bond_atom_site_label_1
_geom_bond_atom_site_label_2
_geom_bond_distance
_geom_bond_site_symmetry_2
Ni S 2.159(2) .
Ni S 2.159(2) 4
Ni S 2.159(2) 2
Ni S 2.159(2) 3
S C1 1.688(7) .
N C1 1.306(9) .
N C3 1.460(10) .
N C2 1.491(11) .
C1 C1 1.477(17) 3
C2 C2 1.43(2) 3
C2 H2A 0.9700 .
C2 H2B 0.9700 .
C3 H3A 0.9600 .
C3 H3B 0.9600 .
C3 H3C 0.9600 .
B F1 1.337(11) 4
B F1 1.337(11) .
B F2A 1.386(15) 4
B F2A 1.386(15) .
B F2B 1.41(2) 4
B F2B 1.41(2) .
F2A F2B 1.161(18) .
F2B F2B 1.57(3) 4
